data_4510832
loop_
_publ_author_name
'Yang, Jin'
'Hu, Ting'
'Mak, Thomas C. W.'

_publ_section_title
;
 Flexible Bis(imidazole) Mediated Assembly of Silver(I)--Organic
 Frameworks with Ethynide and Trifluoroacetate Ligands
;
_journal_issue 6
_journal_name_full 'Crystal Growth &amp; Design'
_journal_page_first 2990
_journal_paper_doi 10.1021/cg500271f
_journal_volume 14
_journal_year 2014
_chemical_formula_sum 'C32 H27 Ag4 F9 N4 O6'
_chemical_formula_weight 1166.04
_chemical_name_systematic
;
 ?
;
_space_group_IT_number 2
_symmetry_cell_setting triclinic
_symmetry_space_group_name_Hall '-P 1'
_symmetry_space_group_name_H-M 'P -1'
_atom_sites_solution_hydrogens geom
_atom_sites_solution_primary direct
_atom_sites_solution_secondary difmap
_audit_creation_method SHELXL-97
_cell_angle_alpha 67.025(2)
_cell_angle_beta 74.8990(10)
_cell_angle_gamma 85.4780(10)
_cell_formula_units_Z 2
_cell_length_a 9.6275(7)
_cell_length_b 14.4359(10)
_cell_length_c 14.9142(11)
_cell_measurement_temperature 293(2)
_cell_measurement_theta_max 25.03
_cell_measurement_theta_min 1.53
_cell_volume 1841.9(2)
_computing_cell_refinement 'SAINT(Bruker, 2001)'
_computing_data_collection 'APEX2(Bruker, 2003)'
_computing_data_reduction 'APEX2(Bruker, 2003)'
_computing_structure_refinement 'SHELXL-97 (Sheldrick, 1997)'
_computing_structure_solution 'SHELXS-97 (Sheldrick, 1990)'
_diffrn_ambient_temperature 293(2)
_diffrn_measured_fraction_theta_full 0.992
_diffrn_measured_fraction_theta_max 0.992
_diffrn_radiation_monochromator graphite
_diffrn_radiation_source 'fine-focus sealed tube'
_diffrn_radiation_type MoK\a
_diffrn_radiation_wavelength 0.71073
_diffrn_reflns_av_R_equivalents 0.0839
_diffrn_reflns_av_sigmaI/netI 0.0844
_diffrn_reflns_limit_h_max 11
_diffrn_reflns_limit_h_min -11
_diffrn_reflns_limit_k_max 16
_diffrn_reflns_limit_k_min -17
_diffrn_reflns_limit_l_max 17
_diffrn_reflns_limit_l_min -17
_diffrn_reflns_number 23168
_diffrn_reflns_theta_full 25.00
_diffrn_reflns_theta_max 25.03
_diffrn_reflns_theta_min 1.53
_exptl_absorpt_coefficient_mu 2.189
_exptl_absorpt_correction_T_max 0.7094
_exptl_absorpt_correction_T_min 0.5794
_exptl_absorpt_correction_type multi-scan
_exptl_absorpt_process_details SADABS
_exptl_crystal_colour 'pale yellow'
_exptl_crystal_density_diffrn 2.102
_exptl_crystal_density_method 'not measured'
_exptl_crystal_description block
_exptl_crystal_F_000 1128
_exptl_crystal_size_max 0.24
_exptl_crystal_size_mid 0.22
_exptl_crystal_size_min 0.18
_refine_diff_density_max 1.859
_refine_diff_density_min -1.918
_refine_diff_density_rms 0.410
_refine_ls_extinction_method none
_refine_ls_goodness_of_fit_ref 1.091
_refine_ls_hydrogen_treatment mixed
_refine_ls_matrix_type full
_refine_ls_number_parameters 532
_refine_ls_number_reflns 6470
_refine_ls_number_restraints 54
_refine_ls_restrained_S_all 1.098
_refine_ls_R_factor_all 0.1053
_refine_ls_R_factor_gt 0.0980
_refine_ls_shift/su_max 0.000
_refine_ls_shift/su_mean 0.000
_refine_ls_structure_factor_coef Fsqd
_refine_ls_weighting_details 'calc w=1/[\s^2^(Fo^2^)+(0.1882P)^2^+0.0000P] where P=(Fo^2^+2Fc^2^)/3'
_refine_ls_weighting_scheme calc
_refine_ls_wR_factor_gt 0.2371
_refine_ls_wR_factor_ref 0.2472
_reflns_number_gt 5499
_reflns_number_total 6470
_reflns_threshold_expression >2sigma(I)
_cod_data_source_file cg500271f_si_002.cif
_cod_data_source_block 3D
_cod_depositor_comments
;
The following automatic conversions were performed:

'_symmetry_cell_setting' value 'Triclinic' changed to 'triclinic'
according to
/usr/data/users/saulius/crontab/automatic-downloads/rss-feeds/ACS/lib/dictionaries/cif_core.dic
dictionary named 'cif_core.dic' version 2.4.2 from 2011-04-26.

Automatic conversion script
Id: cif_fix_values 2281 2013-09-26 08:29:07Z andrius 

 Adding full bibliography for 4510825--4510834.cif.
;
_cod_database_code 4510832

loop_
_symmetry_equiv_pos_as_xyz
'x, y, z'
'-x, -y, -z'

loop_
_atom_site_label
_atom_site_type_symbol
_atom_site_fract_x
_atom_site_fract_y
_atom_site_fract_z
_atom_site_U_iso_or_equiv
_atom_site_adp_type
_atom_site_occupancy
_atom_site_symmetry_multiplicity
_atom_site_calc_flag
_atom_site_refinement_flags
_atom_site_disorder_assembly
_atom_site_disorder_group
C1 C 0.1185(9) 0.3866(6) 0.0752(7) 0.0238(18) Uani 1 1 d . . .
C2 C 0.0681(8) 0.3339(6) 0.1607(7) 0.0215(18) Uani 1 1 d . . .
C3 C 0.0025(10) 0.2747(7) 0.2665(6) 0.0261(19) Uani 1 1 d . . .
C4 C -0.1149(9) 0.2087(7) 0.2936(7) 0.028(2) Uani 1 1 d . . .
H4 H -0.1497 0.2016 0.2439 0.034 Uiso 1 1 calc R . .
C5 C -0.1787(10) 0.1544(7) 0.3939(7) 0.032(2) Uani 1 1 d . . .
H5 H -0.2597 0.1144 0.4098 0.038 Uiso 1 1 calc R . .
C6 C -0.1285(10) 0.1566(7) 0.4712(7) 0.031(2) Uani 1 1 d . . .
C7 C -0.0101(11) 0.2264(7) 0.4430(7) 0.035(2) Uani 1 1 d . . .
H7 H 0.0227 0.2342 0.4930 0.042 Uiso 1 1 calc R . .
C8 C 0.0540(11) 0.2807(7) 0.3450(7) 0.033(2) Uani 1 1 d . . .
H8 H 0.1330 0.3224 0.3291 0.040 Uiso 1 1 calc R . .
C9 C -0.1942(12) 0.0951(8) 0.5828(7) 0.038(2) Uani 1 1 d . . .
C10 C -0.2861(14) 0.1578(10) 0.6319(9) 0.060(3) Uani 1 1 d . . .
H10A H -0.3621 0.1848 0.5991 0.090 Uiso 1 1 calc R . .
H10B H -0.2290 0.2120 0.6271 0.090 Uiso 1 1 calc R . .
H10C H -0.3266 0.1173 0.7015 0.090 Uiso 1 1 calc R . .
C11 C -0.0777(17) 0.0489(14) 0.6364(11) 0.099(7) Uani 1 1 d . . .
H11A H -0.0200 0.0072 0.6051 0.149 Uiso 1 1 calc R . .
H11B H -0.1208 0.0088 0.7056 0.149 Uiso 1 1 calc R . .
H11C H -0.0183 0.1013 0.6326 0.149 Uiso 1 1 calc R . .
C12 C -0.296(2) 0.0117(13) 0.5930(13) 0.087(5) Uani 1 1 d U . .
H12A H -0.2416 -0.0320 0.5627 0.131 Uiso 1 1 calc R . .
H12B H -0.3703 0.0419 0.5597 0.131 Uiso 1 1 calc R . .
H12C H -0.3377 -0.0264 0.6629 0.131 Uiso 1 1 calc R . .
C13 C -0.1197(10) 0.0754(7) 0.1178(7) 0.029(2) Uani 1 1 d . . .
H13 H -0.1901 0.1230 0.1201 0.035 Uiso 1 1 calc R . .
C14 C 0.0847(10) 0.0051(7) 0.0966(7) 0.029(2) Uani 1 1 d . . .
H14 H 0.1835 -0.0037 0.0798 0.034 Uiso 1 1 calc R . .
C15 C -0.0155(10) -0.0683(7) 0.1298(7) 0.030(2) Uani 1 1 d . . .
H15 H 0.0001 -0.1362 0.1424 0.036 Uiso 1 1 calc R . .
C16 C -0.2922(11) -0.0704(7) 0.1753(7) 0.034(2) Uani 1 1 d . . .
H16A H -0.3065 -0.0930 0.1250 0.041 Uiso 1 1 calc R . .
H16B H -0.3647 -0.0214 0.1823 0.041 Uiso 1 1 calc R . .
C17 C -0.3097(10) -0.1590(7) 0.2747(7) 0.030(2) Uani 1 1 d . . .
C18 C -0.3340(11) -0.2541(7) 0.2807(7) 0.035(2) Uani 1 1 d . . .
H18 H -0.3413 -0.2635 0.2238 0.042 Uiso 1 1 calc R . .
C19 C -0.3479(10) -0.3375(7) 0.3726(7) 0.031(2) Uani 1 1 d . . .
H19 H -0.3620 -0.4017 0.3757 0.038 Uiso 1 1 calc R . .
C20 C -0.3407(10) -0.3242(7) 0.4585(7) 0.031(2) Uani 1 1 d . . .
C21 C -0.3191(11) -0.2271(8) 0.4524(8) 0.038(2) Uani 1 1 d . . .
H21 H -0.3137 -0.2171 0.5093 0.046 Uiso 1 1 calc R . .
C22 C -0.3053(11) -0.1447(8) 0.3605(7) 0.038(2) Uani 1 1 d . . .
H22 H -0.2932 -0.0801 0.3572 0.045 Uiso 1 1 calc R . .
C23 C -0.3509(10) -0.4141(8) 0.5540(7) 0.037(2) Uani 1 1 d . . .
H23A H -0.3246 -0.4731 0.5380 0.045 Uiso 1 1 calc R . .
H23B H -0.2821 -0.4056 0.5877 0.045 Uiso 1 1 calc R . .
C24 C -0.5248(9) -0.4890(7) 0.7221(6) 0.0265(19) Uani 1 1 d . . .
H24 H -0.4565 -0.5219 0.7571 0.032 Uiso 1 1 calc R . .
C25 C -0.7275(10) -0.4386(7) 0.6881(7) 0.031(2) Uani 1 1 d . . .
H25 H -0.8259 -0.4300 0.6950 0.037 Uiso 1 1 calc R . .
C26 C -0.6252(10) -0.3983(7) 0.6005(7) 0.034(2) Uani 1 1 d . . .
H26 H -0.6395 -0.3568 0.5380 0.041 Uiso 1 1 calc R . .
C27 C 0.6112(9) 0.3317(7) 0.1177(7) 0.0266(19) Uani 1 1 d . A .
C28 C 0.5089(9) 0.2479(7) 0.2037(7) 0.028(2) Uani 1 1 d . . .
C29 C 0.1161(10) 0.5755(7) 0.2200(7) 0.031(2) Uani 1 1 d . . .
C30 C 0.0686(12) 0.6058(8) 0.3137(8) 0.040(2) Uani 1 1 d . . .
C31 C 0.4585(10) 0.2505(8) -0.0568(7) 0.029(2) Uani 1 1 d . . .
C32 C 0.5944(10) 0.1904(8) -0.0709(8) 0.039(2) Uani 1 1 d U . .
N1 N 0.0210(8) 0.0953(6) 0.0907(6) 0.0297(17) Uani 1 1 d . . .
N2 N -0.1470(8) -0.0224(5) 0.1416(5) 0.0264(16) Uani 1 1 d . . .
N3 N -0.4956(8) -0.4315(5) 0.6234(5) 0.0253(16) Uani 1 1 d . . .
N4 N -0.6668(8) -0.4922(6) 0.7628(6) 0.0270(16) Uani 1 1 d . . .
O5 O 0.4766(7) 0.3388(5) -0.0674(5) 0.0376(16) Uani 1 1 d . A .
O6 O 0.3460(7) 0.2034(6) -0.0367(6) 0.0435(18) Uani 1 1 d . . .
O3 O 0.2176(7) 0.5179(5) 0.2220(5) 0.0316(14) Uani 1 1 d . . .
O4 O 0.0376(7) 0.6105(5) 0.1587(5) 0.0366(16) Uani 1 1 d . . .
O2 O 0.5557(6) 0.4145(4) 0.0815(5) 0.0273(14) Uani 1 1 d . . .
O1 O 0.7403(6) 0.3066(5) 0.0960(5) 0.0273(13) Uani 1 1 d . . .
F7 F 0.6066(16) 0.1553(13) -0.1374(12) 0.101(4) Uani 0.75 1 d PU . .
F8 F 0.5959(15) 0.1146(11) 0.0151(11) 0.141(5) Uani 1 1 d U . .
F9 F 0.7111(8) 0.2331(8) -0.0849(12) 0.132(5) Uani 1 1 d . . .
F4 F -0.0198(10) 0.5377(6) 0.3875(5) 0.074(2) Uani 1 1 d . . .
F5 F 0.0046(8) 0.6938(5) 0.2949(5) 0.0550(18) Uani 1 1 d . . .
F6 F 0.1821(9) 0.6128(6) 0.3463(7) 0.071(2) Uani 1 1 d . . .
F1 F 0.5700(9) 0.1594(6) 0.2363(9) 0.054(3) Uani 0.75 1 d P A 1
F2 F 0.4600(17) 0.2711(9) 0.2832(8) 0.076(4) Uani 0.75 1 d P A 1
F3 F 0.3954(10) 0.2309(8) 0.1770(7) 0.061(3) Uani 0.75 1 d PU A 1
F1' F 0.551(4) 0.195(3) 0.276(3) 0.070(10) Uani 0.25 1 d PU A 2
F2' F 0.396(5) 0.276(3) 0.252(4) 0.088(14) Uani 0.25 1 d PU A 2
F3' F 0.491(6) 0.175(4) 0.171(4) 0.116(14) Uani 0.25 1 d PU A 2
Ag1 Ag 0.12242(7) 0.23925(5) 0.04874(6) 0.0313(3) Uani 1 1 d . A .
Ag2 Ag 0.24611(7) 0.43915(5) -0.07648(5) 0.0234(3) Uani 1 1 d . . .
Ag3 Ag -0.07309(7) 0.42610(5) -0.01659(5) 0.0252(3) Uani 1 1 d . . .
Ag4 Ag 0.32088(7) 0.47545(6) 0.08716(5) 0.0326(3) Uani 1 1 d . . .
F7' F 0.580(3) 0.1064(19) -0.078(2) 0.039(6) Uani 0.25 1 d PU . .

loop_
_atom_site_aniso_label
_atom_site_aniso_U_11
_atom_site_aniso_U_22
_atom_site_aniso_U_33
_atom_site_aniso_U_23
_atom_site_aniso_U_13
_atom_site_aniso_U_12
C1 0.016(4) 0.023(4) 0.031(5) -0.008(4) -0.006(4) 0.003(3)
C2 0.015(4) 0.022(4) 0.028(5) -0.012(4) -0.003(3) 0.007(3)
C3 0.030(4) 0.029(5) 0.017(4) -0.008(4) -0.005(4) 0.008(4)
C4 0.027(4) 0.033(5) 0.030(5) -0.015(4) -0.011(4) -0.005(4)
C5 0.034(5) 0.032(5) 0.030(5) -0.013(4) -0.003(4) -0.011(4)
C6 0.030(5) 0.031(5) 0.025(5) -0.009(4) -0.001(4) 0.006(4)
C7 0.049(6) 0.035(5) 0.025(5) -0.013(4) -0.015(4) -0.002(4)
C8 0.038(5) 0.032(5) 0.029(5) -0.009(4) -0.011(4) -0.005(4)
C9 0.051(6) 0.032(5) 0.023(5) -0.007(4) -0.001(4) -0.002(5)
C10 0.062(8) 0.059(8) 0.039(7) -0.018(6) 0.017(6) 0.006(6)
C11 0.074(10) 0.116(14) 0.039(8) 0.028(8) -0.001(7) 0.032(10)
C12 0.108(9) 0.074(8) 0.060(7) -0.013(6) -0.002(7) -0.023(7)
C13 0.031(5) 0.028(5) 0.026(5) -0.010(4) -0.006(4) 0.003(4)
C14 0.031(5) 0.027(5) 0.026(5) -0.009(4) -0.006(4) 0.004(4)
C15 0.041(5) 0.017(4) 0.025(5) -0.001(4) -0.009(4) 0.003(4)
C16 0.039(5) 0.027(5) 0.033(5) -0.005(4) -0.012(4) -0.012(4)
C17 0.029(5) 0.027(5) 0.026(5) -0.004(4) -0.006(4) -0.002(4)
C18 0.043(6) 0.033(5) 0.026(5) -0.011(4) -0.004(4) -0.003(4)
C19 0.039(5) 0.023(5) 0.030(5) -0.007(4) -0.010(4) 0.005(4)
C20 0.026(5) 0.030(5) 0.024(5) 0.000(4) 0.001(4) -0.003(4)
C21 0.042(6) 0.042(6) 0.029(5) -0.014(5) -0.002(4) -0.008(5)
C22 0.044(6) 0.039(6) 0.033(5) -0.019(5) -0.003(4) -0.011(5)
C23 0.028(5) 0.043(6) 0.023(5) 0.000(4) -0.001(4) 0.009(4)
C24 0.028(5) 0.031(5) 0.017(4) -0.003(4) -0.008(4) -0.007(4)
C25 0.033(5) 0.022(5) 0.034(5) -0.009(4) -0.001(4) -0.003(4)
C26 0.040(5) 0.023(5) 0.028(5) 0.001(4) -0.010(4) 0.014(4)
C27 0.027(5) 0.029(5) 0.028(5) -0.014(4) -0.011(4) -0.001(4)
C28 0.025(4) 0.030(5) 0.032(5) -0.014(4) -0.010(4) 0.010(4)
C29 0.030(5) 0.029(5) 0.030(5) -0.011(4) -0.001(4) -0.007(4)
C30 0.046(6) 0.043(6) 0.034(6) -0.014(5) -0.016(5) 0.006(5)
C31 0.026(5) 0.044(6) 0.020(4) -0.016(4) -0.008(4) 0.007(4)
C32 0.029(5) 0.042(5) 0.045(5) -0.015(4) -0.014(4) 0.006(4)
N1 0.034(4) 0.020(4) 0.026(4) -0.006(3) 0.004(3) -0.009(3)
N2 0.030(4) 0.023(4) 0.021(4) -0.004(3) -0.003(3) -0.006(3)
N3 0.025(4) 0.021(4) 0.024(4) -0.006(3) -0.001(3) 0.001(3)
N4 0.027(4) 0.027(4) 0.023(4) -0.009(3) 0.000(3) -0.005(3)
O5 0.035(4) 0.032(4) 0.040(4) -0.012(3) -0.005(3) 0.005(3)
O6 0.029(4) 0.056(5) 0.058(5) -0.039(4) -0.002(3) -0.002(3)
O3 0.032(3) 0.034(4) 0.031(4) -0.014(3) -0.010(3) 0.002(3)
O4 0.035(4) 0.045(4) 0.033(4) -0.013(3) -0.018(3) 0.003(3)
O2 0.024(3) 0.020(3) 0.036(4) -0.010(3) -0.006(3) 0.002(2)
O1 0.021(3) 0.026(3) 0.025(3) -0.002(3) -0.001(3) 0.000(2)
F7 0.104(8) 0.142(9) 0.091(7) -0.082(7) -0.036(6) 0.053(7)
F8 0.140(5) 0.141(5) 0.141(5) -0.053(2) -0.0351(16) 0.0049(10)
F9 0.032(4) 0.079(7) 0.271(16) -0.071(9) -0.013(7) 0.015(4)
F4 0.110(6) 0.061(5) 0.036(4) -0.016(4) 0.009(4) -0.014(4)
F5 0.070(5) 0.056(4) 0.050(4) -0.030(3) -0.025(3) 0.029(4)
F6 0.083(5) 0.078(5) 0.104(6) -0.071(5) -0.065(5) 0.040(4)
F1 0.032(4) 0.017(4) 0.074(7) 0.007(4) 0.013(5) 0.002(3)
F2 0.111(10) 0.071(8) 0.029(5) -0.022(5) 0.030(6) -0.052(8)
F3 0.039(4) 0.063(5) 0.055(5) 0.017(4) -0.020(4) -0.032(4)
F1' 0.059(12) 0.071(13) 0.069(13) -0.012(9) -0.018(9) 0.000(9)
F2' 0.085(16) 0.078(16) 0.089(16) -0.032(10) -0.005(10) 0.009(10)
F3' 0.121(17) 0.115(17) 0.115(17) -0.045(11) -0.030(10) -0.011(10)
Ag1 0.0303(4) 0.0233(4) 0.0363(5) -0.0110(3) -0.0008(3) -0.0047(3)
Ag2 0.0232(4) 0.0220(4) 0.0185(4) -0.0045(3) 0.0012(3) -0.0027(3)
Ag3 0.0232(4) 0.0251(4) 0.0263(4) -0.0069(3) -0.0092(3) 0.0001(3)
Ag4 0.0233(4) 0.0417(5) 0.0282(4) -0.0091(4) -0.0071(3) 0.0066(3)
F7' 0.039(6) 0.039(6) 0.040(6) -0.015(2) -0.0094(17) 0.0011(11)

loop_
_atom_type_symbol
_atom_type_description
_atom_type_scat_dispersion_real
_atom_type_scat_dispersion_imag
_atom_type_scat_source
C C 0.0030 0.0020 'International Tables Vol C Tables 4.2.6.8 and 6.1.1.4'
H H 0.0000 0.0000 'International Tables Vol C Tables 4.2.6.8 and 6.1.1.4'
N N 0.0060 0.0030 'International Tables Vol C Tables 4.2.6.8 and 6.1.1.4'
O O 0.0110 0.0060 'International Tables Vol C Tables 4.2.6.8 and 6.1.1.4'
F F 0.0170 0.0100 'International Tables Vol C Tables 4.2.6.8 and 6.1.1.4'
Ag Ag -0.8970 1.1020 'International Tables Vol C Tables 4.2.6.8 and 6.1.1.4'

loop_
_geom_angle_atom_site_label_1
_geom_angle_atom_site_label_2
_geom_angle_atom_site_label_3
_geom_angle
_geom_angle_site_symmetry_1
_geom_angle_site_symmetry_3
C2 C1 Ag2 161.9(7) . .
C2 C1 Ag1 83.8(6) . .
Ag2 C1 Ag1 81.4(3) . .
C2 C1 Ag3 108.7(6) . .
Ag2 C1 Ag3 79.7(3) . .
Ag1 C1 Ag3 82.0(3) . .
C2 C1 Ag4 102.6(6) . .
Ag2 C1 Ag4 78.8(3) . .
Ag1 C1 Ag4 128.6(3) . .
Ag3 C1 Ag4 138.5(4) . .
C2 C1 Ag3 119.0(7) . 2_565
Ag2 C1 Ag3 78.7(3) . 2_565
Ag1 C1 Ag3 148.7(4) . 2_565
Ag3 C1 Ag3 70.8(2) . 2_565
Ag4 C1 Ag3 70.4(2) . 2_565
C1 C2 C3 176.6(9) . .
C1 C2 Ag1 67.6(6) . .
C3 C2 Ag1 115.5(6) . .
C4 C3 C8 117.8(8) . .
C4 C3 C2 120.3(8) . .
C8 C3 C2 121.9(8) . .
C5 C4 C3 120.1(8) . .
C5 C4 H4 119.9 . .
C3 C4 H4 119.9 . .
C6 C5 C4 123.3(8) . .
C6 C5 H5 118.4 . .
C4 C5 H5 118.4 . .
C5 C6 C7 116.1(8) . .
C5 C6 C9 124.5(9) . .
C7 C6 C9 119.2(8) . .
C8 C7 C6 121.4(8) . .
C8 C7 H7 119.3 . .
C6 C7 H7 119.3 . .
C7 C8 C3 121.0(9) . .
C7 C8 H8 119.5 . .
C3 C8 H8 119.5 . .
C10 C9 C11 110.0(11) . .
C10 C9 C6 111.3(9) . .
C11 C9 C6 110.6(9) . .
C10 C9 C12 105.5(11) . .
C11 C9 C12 110.1(13) . .
C6 C9 C12 109.3(9) . .
C9 C10 H10A 109.5 . .
C9 C10 H10B 109.5 . .
H10A C10 H10B 109.5 . .
C9 C10 H10C 109.5 . .
H10A C10 H10C 109.5 . .
H10B C10 H10C 109.5 . .
C9 C11 H11A 109.5 . .
C9 C11 H11B 109.5 . .
H11A C11 H11B 109.5 . .
C9 C11 H11C 109.5 . .
H11A C11 H11C 109.5 . .
H11B C11 H11C 109.5 . .
C9 C12 H12A 109.5 . .
C9 C12 H12B 109.5 . .
H12A C12 H12B 109.5 . .
C9 C12 H12C 109.5 . .
H12A C12 H12C 109.5 . .
H12B C12 H12C 109.5 . .
N1 C13 N2 111.2(8) . .
N1 C13 H13 124.4 . .
N2 C13 H13 124.4 . .
C15 C14 N1 110.5(8) . .
C15 C14 H14 124.7 . .
N1 C14 H14 124.7 . .
C14 C15 N2 105.9(8) . .
C14 C15 H15 127.1 . .
N2 C15 H15 127.1 . .
N2 C16 C17 111.0(7) . .
N2 C16 H16A 109.4 . .
C17 C16 H16A 109.4 . .
N2 C16 H16B 109.4 . .
C17 C16 H16B 109.4 . .
H16A C16 H16B 108.0 . .
C18 C17 C22 119.7(9) . .
C18 C17 C16 119.9(9) . .
C22 C17 C16 120.4(9) . .
C17 C18 C19 120.4(9) . .
C17 C18 H18 119.8 . .
C19 C18 H18 119.8 . .
C20 C19 C18 120.4(9) . .
C20 C19 H19 119.8 . .
C18 C19 H19 119.8 . .
C19 C20 C21 118.9(9) . .
C19 C20 C23 119.2(9) . .
C21 C20 C23 121.8(9) . .
C20 C21 C22 120.2(9) . .
C20 C21 H21 119.9 . .
C22 C21 H21 119.9 . .
C17 C22 C21 120.4(9) . .
C17 C22 H22 119.8 . .
C21 C22 H22 119.8 . .
N3 C23 C20 113.4(8) . .
N3 C23 H23A 108.9 . .
C20 C23 H23A 108.9 . .
N3 C23 H23B 108.9 . .
C20 C23 H23B 108.9 . .
H23A C23 H23B 107.7 . .
N4 C24 N3 110.0(7) . .
N4 C24 H24 125.0 . .
N3 C24 H24 125.0 . .
N4 C25 C26 110.4(8) . .
N4 C25 H25 124.8 . .
C26 C25 H25 124.8 . .
C25 C26 N3 105.7(8) . .
C25 C26 H26 127.1 . .
N3 C26 H26 127.1 . .
O2 C27 O1 129.2(9) . .
O2 C27 C28 115.9(8) . .
O1 C27 C28 114.9(7) . .
F1' C28 F2' 96(3) . .
F1' C28 F2 66(2) . .
F2' C28 F2 38(2) . .
F1' C28 F3 127(2) . .
F2' C28 F3 71(2) . .
F2 C28 F3 107.1(11) . .
F1' C28 F1 42(2) . .
F2' C28 F1 126(2) . .
F2 C28 F1 105.6(11) . .
F3 C28 F1 105.6(9) . .
F1' C28 F3' 97(3) . .
F2' C28 F3' 117(3) . .
F2 C28 F3' 139(2) . .
F3 C28 F3' 53(2) . .
F1 C28 F3' 59(2) . .
F1' C28 C27 118.8(18) . .
F2' C28 C27 117(2) . .
F2 C28 C27 111.4(8) . .
F3 C28 C27 112.6(8) . .
F1 C28 C27 114.0(8) . .
F3' C28 C27 109(2) . .
O3 C29 O4 131.6(9) . .
O3 C29 C30 114.5(9) . .
O4 C29 C30 113.7(8) . .
F4 C30 F5 107.9(9) . .
F4 C30 F6 107.5(9) . .
F5 C30 F6 106.6(9) . .
F4 C30 C29 110.4(9) . .
F5 C30 C29 113.6(8) . .
F6 C30 C29 110.6(9) . .
O6 C31 O5 129.4(9) . .
O6 C31 C32 114.3(9) . .
O5 C31 C32 116.3(9) . .
F9 C32 F7 108.7(13) . .
F9 C32 F7' 126.2(14) . .
F7 C32 F7' 40.5(12) . .
F9 C32 F8 98.6(11) . .
F7 C32 F8 108.3(13) . .
F7' C32 F8 69.7(14) . .
F9 C32 C31 116.5(10) . .
F7 C32 C31 113.8(10) . .
F7' C32 C31 116.9(14) . .
F8 C32 C31 109.6(10) . .
C13 N1 C14 105.2(7) . .
C13 N1 Ag1 126.2(6) . .
C14 N1 Ag1 128.6(6) . .
C13 N2 C15 107.1(7) . .
C13 N2 C16 125.5(8) . .
C15 N2 C16 127.4(8) . .
C24 N3 C26 107.2(7) . .
C24 N3 C23 124.8(7) . .
C26 N3 C23 127.9(8) . .
C25 N4 C24 106.7(8) . .
C25 N4 Ag2 131.9(6) . 1_446
C24 N4 Ag2 121.1(6) . 1_446
C31 O5 Ag2 112.3(6) . .
C31 O6 Ag1 124.6(6) . .
C29 O3 Ag4 121.0(6) . .
C29 O4 Ag3 122.2(6) . 2_565
C27 O2 Ag4 136.4(6) . .
C27 O2 Ag4 116.4(6) . 2_665
Ag4 O2 Ag4 100.1(2) . 2_665
C27 O1 Ag3 122.0(6) . 1_655
F7' F7 C32 71.3(19) . .
C32 F8 F7' 53.7(12) . .
N1 Ag1 C1 147.7(3) . .
N1 Ag1 O6 96.3(3) . .
C1 Ag1 O6 114.5(3) . .
N1 Ag1 C2 122.0(3) . .
C1 Ag1 C2 28.5(3) . .
O6 Ag1 C2 128.7(2) . .
N1 Ag1 Ag2 159.5(2) . .
C1 Ag1 Ag2 46.7(2) . .
O6 Ag1 Ag2 78.1(2) . .
C2 Ag1 Ag2 74.9(2) . .
N1 Ag1 Ag3 115.2(2) . .
C1 Ag1 Ag3 51.4(2) . .
O6 Ag1 Ag3 130.3(2) . .
C2 Ag1 Ag3 65.07(18) . .
Ag2 Ag1 Ag3 58.67(2) . .
C1 Ag2 N4 167.7(3) . 1_664
C1 Ag2 O5 104.5(3) . .
N4 Ag2 O5 87.6(3) 1_664 .
C1 Ag2 Ag1 51.8(2) . .
N4 Ag2 Ag1 130.3(2) 1_664 .
O5 Ag2 Ag1 80.29(16) . .
C1 Ag2 Ag4 56.0(2) . .
N4 Ag2 Ag4 130.0(2) 1_664 .
O5 Ag2 Ag4 80.38(16) . .
Ag1 Ag2 Ag4 95.35(3) . .
C1 Ag2 Ag3 55.2(2) . .
N4 Ag2 Ag3 113.2(2) 1_664 .
O5 Ag2 Ag3 144.99(16) . .
Ag1 Ag2 Ag3 64.74(2) . .
Ag4 Ag2 Ag3 103.54(3) . .
C1 Ag2 Ag3 56.6(2) . 2_565
N4 Ag2 Ag3 115.2(2) 1_664 2_565
O5 Ag2 Ag3 138.82(16) . 2_565
Ag1 Ag2 Ag3 104.94(3) . 2_565
Ag4 Ag2 Ag3 58.58(2) . 2_565
Ag3 Ag2 Ag3 58.48(2) . 2_565
O4 Ag3 O1 100.5(2) 2_565 1_455
O4 Ag3 C1 118.9(3) 2_565 .
O1 Ag3 C1 103.0(3) 1_455 .
O4 Ag3 C1 105.1(3) 2_565 2_565
O1 Ag3 C1 120.8(2) 1_455 2_565
C1 Ag3 C1 109.2(2) . 2_565
O4 Ag3 Ag4 80.86(16) 2_565 2_565
O1 Ag3 Ag4 79.34(14) 1_455 2_565
C1 Ag3 Ag4 158.7(2) . 2_565
C1 Ag3 Ag4 54.12(18) 2_565 2_565
O4 Ag3 Ag3 129.73(18) 2_565 2_565
O1 Ag3 Ag3 129.72(16) 1_455 2_565
C1 Ag3 Ag3 55.5(2) . 2_565
C1 Ag3 Ag3 53.67(19) 2_565 2_565
Ag4 Ag3 Ag3 106.43(3) 2_565 2_565
O4 Ag3 Ag2 81.86(16) 2_565 .
O1 Ag3 Ag2 138.57(14) 1_455 .
C1 Ag3 Ag2 45.1(2) . .
C1 Ag3 Ag2 97.71(19) 2_565 .
Ag4 Ag3 Ag2 140.80(3) 2_565 .
Ag3 Ag3 Ag2 60.97(3) 2_565 .
O4 Ag3 Ag2 139.84(16) 2_565 2_565
O1 Ag3 Ag2 82.89(15) 1_455 2_565
C1 Ag3 Ag2 98.7(2) . 2_565
C1 Ag3 Ag2 44.7(2) 2_565 2_565
Ag4 Ag3 Ag2 60.26(2) 2_565 2_565
Ag3 Ag3 Ag2 60.56(3) 2_565 2_565
Ag2 Ag3 Ag2 121.52(2) . 2_565
O4 Ag3 Ag1 82.65(17) 2_565 .
O1 Ag3 Ag1 82.49(14) 1_455 .
C1 Ag3 Ag1 46.6(2) . .
C1 Ag3 Ag1 152.43(18) 2_565 .
Ag4 Ag3 Ag1 152.71(3) 2_565 .
Ag3 Ag3 Ag1 100.84(3) 2_565 .
Ag2 Ag3 Ag1 56.59(2) . .
Ag2 Ag3 Ag1 137.04(3) 2_565 .
O3 Ag4 O2 115.1(2) . .
O3 Ag4 O2 128.0(2) . 2_665
O2 Ag4 O2 79.9(2) . 2_665
O3 Ag4 C1 102.4(3) . .
O2 Ag4 C1 124.4(2) . .
O2 Ag4 C1 108.3(3) 2_665 .
O3 Ag4 Ag3 83.18(16) . 2_565
O2 Ag4 Ag3 159.31(16) . 2_565
O2 Ag4 Ag3 81.04(14) 2_665 2_565
C1 Ag4 Ag3 55.43(19) . 2_565
O3 Ag4 Ag2 140.94(16) . .
O2 Ag4 Ag2 103.08(15) . .
O2 Ag4 Ag2 64.97(14) 2_665 .
C1 Ag4 Ag2 45.2(2) . .
Ag3 Ag4 Ag2 61.16(2) 2_565 .
F7 F7' C32 68(2) . .
F7 F7' F8 122(3) . .
C32 F7' F8 56.6(12) . .

loop_
_geom_bond_atom_site_label_1
_geom_bond_atom_site_label_2
_geom_bond_distance
_geom_bond_site_symmetry_2
C1 C2 1.191(12) .
C1 Ag2 2.136(9) .
C1 Ag1 2.306(9) .
C1 Ag3 2.478(8) .
C1 Ag4 2.496(8) .
C1 Ag3 2.536(8) 2_565
C2 C3 1.460(12) .
C2 Ag1 2.479(8) .
C3 C4 1.407(13) .
C3 C8 1.419(12) .
C4 C5 1.382(13) .
C4 H4 0.9300 .
C5 C6 1.373(13) .
C5 H5 0.9300 .
C6 C7 1.446(15) .
C6 C9 1.531(13) .
C7 C8 1.358(14) .
C7 H7 0.9300 .
C8 H8 0.9300 .
C9 C10 1.481(15) .
C9 C11 1.507(17) .
C9 C12 1.55(2) .
C10 H10A 0.9600 .
C10 H10B 0.9600 .
C10 H10C 0.9600 .
C11 H11A 0.9600 .
C11 H11B 0.9600 .
C11 H11C 0.9600 .
C12 H12A 0.9600 .
C12 H12B 0.9600 .
C12 H12C 0.9600 .
C13 N1 1.328(12) .
C13 N2 1.344(12) .
C13 H13 0.9300 .
C14 C15 1.343(13) .
C14 N1 1.375(12) .
C14 H14 0.9300 .
C15 N2 1.384(12) .
C15 H15 0.9300 .
C16 N2 1.484(12) .
C16 C17 1.512(13) .
C16 H16A 0.9700 .
C16 H16B 0.9700 .
C17 C18 1.376(14) .
C17 C22 1.385(13) .
C18 C19 1.409(14) .
C18 H18 0.9300 .
C19 C20 1.387(14) .
C19 H19 0.9300 .
C20 C21 1.397(14) .
C20 C23 1.492(13) .
C21 C22 1.403(14) .
C21 H21 0.9300 .
C22 H22 0.9300 .
C23 N3 1.475(12) .
C23 H23A 0.9700 .
C23 H23B 0.9700 .
C24 N4 1.340(11) .
C24 N3 1.342(11) .
C24 H24 0.9300 .
C25 N4 1.333(12) .
C25 C26 1.357(14) .
C25 H25 0.9300 .
C26 N3 1.380(11) .
C26 H26 0.9300 .
C27 O2 1.245(11) .
C27 O1 1.262(10) .
C27 C28 1.548(14) .
C28 F1' 1.21(4) .
C28 F2' 1.27(4) .
C28 F2 1.318(13) .
C28 F3 1.325(12) .
C28 F1 1.327(12) .
C28 F3' 1.36(5) .
C29 O3 1.230(11) .
C29 O4 1.265(11) .
C29 C30 1.570(14) .
C30 F4 1.304(13) .
C30 F5 1.328(12) .
C30 F6 1.332(12) .
C31 O6 1.230(12) .
C31 O5 1.243(12) .
C31 C32 1.526(13) .
C32 F9 1.254(14) .
C32 F7 1.255(16) .
C32 F7' 1.28(3) .
C32 F8 1.325(16) .
N1 Ag1 2.157(7) .
N4 Ag2 2.158(7) 1_446
O5 Ag2 2.557(6) .
O6 Ag1 2.331(7) .
O3 Ag4 2.287(6) .
O4 Ag3 2.315(7) 2_565
O2 Ag4 2.353(6) .
O2 Ag4 2.426(6) 2_665
O1 Ag3 2.383(6) 1_655
F7 F7' 0.88(3) .
F8 F7' 1.49(3) .
Ag1 Ag2 2.8998(9) .
Ag1 Ag3 3.1418(9) .
Ag2 N4 2.158(7) 1_664
Ag2 Ag4 2.9534(10) .
Ag2 Ag3 2.9676(9) .
Ag2 Ag3 2.9795(9) 2_565
Ag3 O4 2.315(7) 2_565
Ag3 O1 2.383(6) 1_455
Ag3 C1 2.536(8) 2_565
Ag3 Ag4 2.9025(9) 2_565
Ag3 Ag3 2.9048(13) 2_565
Ag3 Ag2 2.9795(9) 2_565
Ag4 O2 2.426(6) 2_665
Ag4 Ag3 2.9025(9) 2_565

loop_
_geom_torsion_atom_site_label_1
_geom_torsion_atom_site_label_2
_geom_torsion_atom_site_label_3
_geom_torsion_atom_site_label_4
_geom_torsion
_geom_torsion_site_symmetry_1
_geom_torsion_site_symmetry_4
Ag2 C1 C2 C3 168(13) . .
Ag1 C1 C2 C3 -156(15) . .
Ag3 C1 C2 C3 -77(15) . .
Ag4 C1 C2 C3 75(15) . .
Ag3 C1 C2 C3 1(15) 2_565 .
Ag2 C1 C2 Ag1 -36(2) . .
Ag3 C1 C2 Ag1 79.4(4) . .
Ag4 C1 C2 Ag1 -128.3(4) . .
Ag3 C1 C2 Ag1 157.3(6) 2_565 .
C1 C2 C3 C4 108(15) . .
Ag1 C2 C3 C4 -47.7(10) . .
C1 C2 C3 C8 -72(15) . .
Ag1 C2 C3 C8 131.9(8) . .
C8 C3 C4 C5 1.8(13) . .
C2 C3 C4 C5 -178.5(8) . .
C3 C4 C5 C6 -3.8(15) . .
C4 C5 C6 C7 5.2(14) . .
C4 C5 C6 C9 -178.2(9) . .
C5 C6 C7 C8 -4.9(14) . .
C9 C6 C7 C8 178.3(9) . .
C6 C7 C8 C3 3.2(15) . .
C4 C3 C8 C7 -1.6(14) . .
C2 C3 C8 C7 178.7(9) . .
C5 C6 C9 C10 -101.2(12) . .
C7 C6 C9 C10 75.4(13) . .
C5 C6 C9 C11 136.3(12) . .
C7 C6 C9 C11 -47.2(15) . .
C5 C6 C9 C12 15.0(15) . .
C7 C6 C9 C12 -168.5(11) . .
N1 C14 C15 N2 2.4(10) . .
N2 C16 C17 C18 -117.7(9) . .
N2 C16 C17 C22 64.1(12) . .
C22 C17 C18 C19 -2.9(15) . .
C16 C17 C18 C19 178.9(9) . .
C17 C18 C19 C20 1.5(15) . .
C18 C19 C20 C21 -0.2(14) . .
C18 C19 C20 C23 -178.0(9) . .
C19 C20 C21 C22 0.2(15) . .
C23 C20 C21 C22 177.9(9) . .
C18 C17 C22 C21 2.9(15) . .
C16 C17 C22 C21 -178.9(9) . .
C20 C21 C22 C17 -1.5(15) . .
C19 C20 C23 N3 -99.4(11) . .
C21 C20 C23 N3 82.9(12) . .
N4 C25 C26 N3 1.5(11) . .
O2 C27 C28 F1' -137(3) . .
O1 C27 C28 F1' 41(3) . .
O2 C27 C28 F2' -23(3) . .
O1 C27 C28 F2' 156(3) . .
O2 C27 C28 F2 -64.2(13) . .
O1 C27 C28 F2 114.2(12) . .
O2 C27 C28 F3 56.1(12) . .
O1 C27 C28 F3 -125.4(10) . .
O2 C27 C28 F1 176.4(10) . .
O1 C27 C28 F1 -5.2(12) . .
O2 C27 C28 F3' 113(3) . .
O1 C27 C28 F3' -69(3) . .
O3 C29 C30 F4 -84.3(11) . .
O4 C29 C30 F4 92.0(11) . .
O3 C29 C30 F5 154.4(9) . .
O4 C29 C30 F5 -29.4(13) . .
O3 C29 C30 F6 34.6(13) . .
O4 C29 C30 F6 -149.1(9) . .
O6 C31 C32 F9 -175.4(12) . .
O5 C31 C32 F9 4.8(16) . .
O6 C31 C32 F7 56.8(16) . .
O5 C31 C32 F7 -123.0(14) . .
O6 C31 C32 F7' 11.9(19) . .
O5 C31 C32 F7' -167.8(16) . .
O6 C31 C32 F8 -64.6(12) . .
O5 C31 C32 F8 115.6(11) . .
N2 C13 N1 C14 0.8(10) . .
N2 C13 N1 Ag1 -178.5(6) . .
C15 C14 N1 C13 -2.0(10) . .
C15 C14 N1 Ag1 177.3(6) . .
N1 C13 N2 C15 0.6(10) . .
N1 C13 N2 C16 179.8(8) . .
C14 C15 N2 C13 -1.8(10) . .
C14 C15 N2 C16 179.0(8) . .
C17 C16 N2 C13 -125.0(9) . .
C17 C16 N2 C15 54.0(12) . .
N4 C24 N3 C26 -1.0(10) . .
N4 C24 N3 C23 -177.8(8) . .
C25 C26 N3 C24 -0.3(10) . .
C25 C26 N3 C23 176.3(9) . .
C20 C23 N3 C24 -161.7(9) . .
C20 C23 N3 C26 22.2(14) . .
C26 C25 N4 C24 -2.1(11) . .
C26 C25 N4 Ag2 170.8(7) . 1_446
N3 C24 N4 C25 1.9(10) . .
N3 C24 N4 Ag2 -171.9(6) . 1_446
O6 C31 O5 Ag2 -11.2(13) . .
C32 C31 O5 Ag2 168.5(6) . .
O5 C31 O6 Ag1 -25.0(14) . .
C32 C31 O6 Ag1 155.2(7) . .
O4 C29 O3 Ag4 10.8(15) . .
C30 C29 O3 Ag4 -173.8(6) . .
O3 C29 O4 Ag3 -1.8(15) . 2_565
C30 C29 O4 Ag3 -177.3(6) . 2_565
O1 C27 O2 Ag4 167.8(6) . .
C28 C27 O2 Ag4 -14.0(12) . .
O1 C27 O2 Ag4 24.1(12) . 2_665
C28 C27 O2 Ag4 -157.7(5) . 2_665
O2 C27 O1 Ag3 7.0(13) . 1_655
C28 C27 O1 Ag3 -171.3(5) . 1_655
F9 C32 F7 F7' 124(2) . .
F8 C32 F7 F7' 18(2) . .
C31 C32 F7 F7' -104(2) . .
F9 C32 F8 F7' -125.5(15) . .
F7 C32 F8 F7' -12.3(16) . .
C31 C32 F8 F7' 112.4(15) . .
C13 N1 Ag1 C1 37.1(11) . .
C14 N1 Ag1 C1 -142.0(7) . .
C13 N1 Ag1 O6 -160.2(8) . .
C14 N1 Ag1 O6 20.6(8) . .
C13 N1 Ag1 C2 55.5(8) . .
C14 N1 Ag1 C2 -123.7(7) . .
C13 N1 Ag1 Ag2 -87.3(9) . .
C14 N1 Ag1 Ag2 93.5(9) . .
C13 N1 Ag1 Ag3 -19.8(8) . .
C14 N1 Ag1 Ag3 161.1(7) . .
C2 C1 Ag1 N1 34.0(8) . .
Ag2 C1 Ag1 N1 -156.6(4) . .
Ag3 C1 Ag1 N1 -75.9(6) . .
Ag4 C1 Ag1 N1 135.2(5) . .
Ag3 C1 Ag1 N1 -105.5(8) 2_565 .
C2 C1 Ag1 O6 -127.0(5) . .
Ag2 C1 Ag1 O6 42.4(3) . .
Ag3 C1 Ag1 O6 123.1(3) . .
Ag4 C1 Ag1 O6 -25.8(6) . .
Ag3 C1 Ag1 O6 93.5(7) 2_565 .
Ag2 C1 Ag1 C2 169.4(6) . .
Ag3 C1 Ag1 C2 -109.9(6) . .
Ag4 C1 Ag1 C2 101.2(7) . .
Ag3 C1 Ag1 C2 -139.5(11) 2_565 .
C2 C1 Ag1 Ag2 -169.4(6) . .
Ag3 C1 Ag1 Ag2 80.7(2) . .
Ag4 C1 Ag1 Ag2 -68.2(4) . .
Ag3 C1 Ag1 Ag2 51.1(6) 2_565 .
C2 C1 Ag1 Ag3 109.9(6) . .
Ag2 C1 Ag1 Ag3 -80.7(2) . .
Ag4 C1 Ag1 Ag3 -148.9(6) . .
Ag3 C1 Ag1 Ag3 -29.6(6) 2_565 .
C31 O6 Ag1 N1 -161.6(8) . .
C31 O6 Ag1 C1 8.3(9) . .
C31 O6 Ag1 C2 -21.0(10) . .
C31 O6 Ag1 Ag2 38.4(8) . .
C31 O6 Ag1 Ag3 67.4(8) . .
C1 C2 Ag1 N1 -159.3(5) . .
C3 C2 Ag1 N1 19.2(7) . .
C3 C2 Ag1 C1 178.5(9) . .
C1 C2 Ag1 O6 68.7(6) . .
C3 C2 Ag1 O6 -112.8(6) . .
C1 C2 Ag1 Ag2 8.0(5) . .
C3 C2 Ag1 Ag2 -173.5(6) . .
C1 C2 Ag1 Ag3 -54.1(5) . .
C3 C2 Ag1 Ag3 124.4(6) . .
C2 C1 Ag2 N4 141(2) . 1_664
Ag1 C1 Ag2 N4 104.7(14) . 1_664
Ag3 C1 Ag2 N4 21.3(15) . 1_664
Ag4 C1 Ag2 N4 -123.0(13) . 1_664
Ag3 C1 Ag2 N4 -50.9(15) 2_565 1_664
C2 C1 Ag2 O5 -29(2) . .
Ag1 C1 Ag2 O5 -64.8(3) . .
Ag3 C1 Ag2 O5 -148.2(2) . .
Ag4 C1 Ag2 O5 67.5(2) . .
Ag3 C1 Ag2 O5 139.5(2) 2_565 .
C2 C1 Ag2 Ag1 36(2) . .
Ag3 C1 Ag2 Ag1 -83.4(2) . .
Ag4 C1 Ag2 Ag1 132.3(3) . .
Ag3 C1 Ag2 Ag1 -155.6(3) 2_565 .
C2 C1 Ag2 Ag4 -96(2) . .
Ag1 C1 Ag2 Ag4 -132.3(3) . .
Ag3 C1 Ag2 Ag4 144.3(3) . .
Ag3 C1 Ag2 Ag4 72.04(18) 2_565 .
C2 C1 Ag2 Ag3 119(2) . .
Ag1 C1 Ag2 Ag3 83.4(2) . .
Ag4 C1 Ag2 Ag3 -144.3(3) . .
Ag3 C1 Ag2 Ag3 -72.26(17) 2_565 .
C2 C1 Ag2 Ag3 -168(2) . 2_565
Ag1 C1 Ag2 Ag3 155.6(3) . 2_565
Ag3 C1 Ag2 Ag3 72.26(17) . 2_565
Ag4 C1 Ag2 Ag3 -72.04(18) . 2_565
C31 O5 Ag2 C1 75.4(7) . .
C31 O5 Ag2 N4 -102.4(6) . 1_664
C31 O5 Ag2 Ag1 29.2(6) . .
C31 O5 Ag2 Ag4 126.3(6) . .
C31 O5 Ag2 Ag3 26.4(8) . .
C31 O5 Ag2 Ag3 130.8(5) . 2_565
N1 Ag1 Ag2 C1 142.7(7) . .
O6 Ag1 Ag2 C1 -141.2(3) . .
C2 Ag1 Ag2 C1 -5.2(3) . .
Ag3 Ag1 Ag2 C1 64.5(3) . .
N1 Ag1 Ag2 N4 -21.6(7) . 1_664
C1 Ag1 Ag2 N4 -164.3(4) . 1_664
O6 Ag1 Ag2 N4 54.6(3) . 1_664
C2 Ag1 Ag2 N4 -169.5(3) . 1_664
Ag3 Ag1 Ag2 N4 -99.8(3) . 1_664
N1 Ag1 Ag2 O5 -100.0(6) . .
C1 Ag1 Ag2 O5 117.3(3) . .
O6 Ag1 Ag2 O5 -23.9(2) . .
C2 Ag1 Ag2 O5 112.0(2) . .
Ag3 Ag1 Ag2 O5 -178.28(17) . .
N1 Ag1 Ag2 Ag4 -179.3(6) . .
C1 Ag1 Ag2 Ag4 38.0(3) . .
O6 Ag1 Ag2 Ag4 -103.16(18) . .
C2 Ag1 Ag2 Ag4 32.78(18) . .
Ag3 Ag1 Ag2 Ag4 102.46(3) . .
N1 Ag1 Ag2 Ag3 78.3(6) . .
C1 Ag1 Ag2 Ag3 -64.5(3) . .
O6 Ag1 Ag2 Ag3 154.38(18) . .
C2 Ag1 Ag2 Ag3 -69.69(18) . .
N1 Ag1 Ag2 Ag3 121.8(6) . 2_565
C1 Ag1 Ag2 Ag3 -20.9(3) . 2_565
O6 Ag1 Ag2 Ag3 -162.03(18) . 2_565
C2 Ag1 Ag2 Ag3 -26.09(18) . 2_565
Ag3 Ag1 Ag2 Ag3 43.59(3) . 2_565
C2 C1 Ag3 O4 -124.4(6) . 2_565
Ag2 C1 Ag3 O4 38.9(4) . 2_565
Ag1 C1 Ag3 O4 -43.8(4) . 2_565
Ag4 C1 Ag3 O4 98.7(6) . 2_565
Ag3 C1 Ag3 O4 120.5(2) 2_565 2_565
C2 C1 Ag3 O1 -14.5(7) . 1_455
Ag2 C1 Ag3 O1 148.9(2) . 1_455
Ag1 C1 Ag3 O1 66.2(3) . 1_455
Ag4 C1 Ag3 O1 -151.3(5) . 1_455
Ag3 C1 Ag3 O1 -129.6(2) 2_565 1_455
C2 C1 Ag3 C1 115.1(7) . 2_565
Ag2 C1 Ag3 C1 -81.6(2) . 2_565
Ag1 C1 Ag3 C1 -164.2(3) . 2_565
Ag4 C1 Ag3 C1 -21.8(4) . 2_565
Ag3 C1 Ag3 C1 0.0 2_565 2_565
C2 C1 Ag3 Ag4 79.6(9) . 2_565
Ag2 C1 Ag3 Ag4 -117.1(5) . 2_565
Ag1 C1 Ag3 Ag4 160.3(4) . 2_565
Ag4 C1 Ag3 Ag4 -57.3(9) . 2_565
Ag3 C1 Ag3 Ag4 -35.5(7) 2_565 2_565
C2 C1 Ag3 Ag3 115.1(7) . 2_565
Ag2 C1 Ag3 Ag3 -81.6(2) . 2_565
Ag1 C1 Ag3 Ag3 -164.2(3) . 2_565
Ag4 C1 Ag3 Ag3 -21.8(4) . 2_565
C2 C1 Ag3 Ag2 -163.4(8) . .
Ag1 C1 Ag3 Ag2 -82.7(3) . .
Ag4 C1 Ag3 Ag2 59.8(5) . .
Ag3 C1 Ag3 Ag2 81.6(2) 2_565 .
C2 C1 Ag3 Ag2 70.2(7) . 2_565
Ag2 C1 Ag3 Ag2 -126.44(18) . 2_565
Ag1 C1 Ag3 Ag2 150.89(17) . 2_565
Ag4 C1 Ag3 Ag2 -66.7(6) . 2_565
Ag3 C1 Ag3 Ag2 -44.89(17) 2_565 2_565
C2 C1 Ag3 Ag1 -80.7(7) . .
Ag2 C1 Ag3 Ag1 82.7(3) . .
Ag4 C1 Ag3 Ag1 142.4(7) . .
Ag3 C1 Ag3 Ag1 164.2(3) 2_565 .
C1 Ag2 Ag3 O4 -146.3(3) . 2_565
N4 Ag2 Ag3 O4 38.6(3) 1_664 2_565
O5 Ag2 Ag3 O4 -83.6(3) . 2_565
Ag1 Ag2 Ag3 O4 -86.53(18) . 2_565
Ag4 Ag2 Ag3 O4 -176.09(18) . 2_565
Ag3 Ag2 Ag3 O4 144.87(18) 2_565 2_565
C1 Ag2 Ag3 O1 -49.5(4) . 1_455
N4 Ag2 Ag3 O1 135.3(3) 1_664 1_455
O5 Ag2 Ag3 O1 13.2(4) . 1_455
Ag1 Ag2 Ag3 O1 10.2(2) . 1_455
Ag4 Ag2 Ag3 O1 -79.4(2) . 1_455
Ag3 Ag2 Ag3 O1 -118.4(2) 2_565 1_455
N4 Ag2 Ag3 C1 -175.1(3) 1_664 .
O5 Ag2 Ag3 C1 62.7(4) . .
Ag1 Ag2 Ag3 C1 59.7(3) . .
Ag4 Ag2 Ag3 C1 -29.8(3) . .
Ag3 Ag2 Ag3 C1 -68.9(3) 2_565 .
C1 Ag2 Ag3 C1 109.5(3) . 2_565
N4 Ag2 Ag3 C1 -65.6(3) 1_664 2_565
O5 Ag2 Ag3 C1 172.2(3) . 2_565
Ag1 Ag2 Ag3 C1 169.2(2) . 2_565
Ag4 Ag2 Ag3 C1 79.7(2) . 2_565
Ag3 Ag2 Ag3 C1 40.6(2) 2_565 2_565
C1 Ag2 Ag3 Ag4 149.2(3) . 2_565
N4 Ag2 Ag3 Ag4 -26.0(2) 1_664 2_565
O5 Ag2 Ag3 Ag4 -148.2(3) . 2_565
Ag1 Ag2 Ag3 Ag4 -151.11(5) . 2_565
Ag4 Ag2 Ag3 Ag4 119.32(4) . 2_565
Ag3 Ag2 Ag3 Ag4 80.29(5) 2_565 2_565
C1 Ag2 Ag3 Ag3 68.9(3) . 2_565
N4 Ag2 Ag3 Ag3 -106.3(2) 1_664 2_565
O5 Ag2 Ag3 Ag3 131.6(3) . 2_565
Ag1 Ag2 Ag3 Ag3 128.60(3) . 2_565
Ag4 Ag2 Ag3 Ag3 39.03(3) . 2_565
C1 Ag2 Ag3 Ag2 68.9(3) . 2_565
N4 Ag2 Ag3 Ag2 -106.3(2) 1_664 2_565
O5 Ag2 Ag3 Ag2 131.6(3) . 2_565
Ag1 Ag2 Ag3 Ag2 128.60(3) . 2_565
Ag4 Ag2 Ag3 Ag2 39.03(3) . 2_565
Ag3 Ag2 Ag3 Ag2 0.0 2_565 2_565
C1 Ag2 Ag3 Ag1 -59.7(3) . .
N4 Ag2 Ag3 Ag1 125.1(2) 1_664 .
O5 Ag2 Ag3 Ag1 3.0(3) . .
Ag4 Ag2 Ag3 Ag1 -89.56(3) . .
Ag3 Ag2 Ag3 Ag1 -128.60(3) 2_565 .
N1 Ag1 Ag3 O4 -72.6(3) . 2_565
C1 Ag1 Ag3 O4 142.4(3) . 2_565
O6 Ag1 Ag3 O4 51.4(3) . 2_565
C2 Ag1 Ag3 O4 172.0(3) . 2_565
Ag2 Ag1 Ag3 O4 85.07(18) . 2_565
N1 Ag1 Ag3 O1 29.1(3) . 1_455
C1 Ag1 Ag3 O1 -115.9(3) . 1_455
O6 Ag1 Ag3 O1 153.1(3) . 1_455
C2 Ag1 Ag3 O1 -86.2(3) . 1_455
Ag2 Ag1 Ag3 O1 -173.21(16) . 1_455
N1 Ag1 Ag3 C1 145.0(4) . .
O6 Ag1 Ag3 C1 -91.0(4) . .
C2 Ag1 Ag3 C1 29.7(4) . .
Ag2 Ag1 Ag3 C1 -57.3(3) . .
N1 Ag1 Ag3 C1 178.7(5) . 2_565
C1 Ag1 Ag3 C1 33.7(7) . 2_565
O6 Ag1 Ag3 C1 -57.3(5) . 2_565
C2 Ag1 Ag3 C1 63.4(5) . 2_565
Ag2 Ag1 Ag3 C1 -23.6(4) . 2_565
N1 Ag1 Ag3 Ag4 -19.5(2) . 2_565
C1 Ag1 Ag3 Ag4 -164.5(3) . 2_565
O6 Ag1 Ag3 Ag4 104.5(2) . 2_565
C2 Ag1 Ag3 Ag4 -134.8(2) . 2_565
Ag2 Ag1 Ag3 Ag4 138.25(7) . 2_565
N1 Ag1 Ag3 Ag3 158.2(2) . 2_565
C1 Ag1 Ag3 Ag3 13.2(3) . 2_565
O6 Ag1 Ag3 Ag3 -77.8(2) . 2_565
C2 Ag1 Ag3 Ag3 42.9(2) . 2_565
Ag2 Ag1 Ag3 Ag3 -44.09(3) . 2_565
N1 Ag1 Ag3 Ag2 -157.7(2) . .
C1 Ag1 Ag3 Ag2 57.3(3) . .
O6 Ag1 Ag3 Ag2 -33.7(2) . .
C2 Ag1 Ag3 Ag2 87.0(2) . .
N1 Ag1 Ag3 Ag2 100.1(2) . 2_565
C1 Ag1 Ag3 Ag2 -44.9(3) . 2_565
O6 Ag1 Ag3 Ag2 -135.9(2) . 2_565
C2 Ag1 Ag3 Ag2 -15.2(2) . 2_565
Ag2 Ag1 Ag3 Ag2 -102.16(4) . 2_565
C29 O3 Ag4 O2 159.2(7) . .
C29 O3 Ag4 O2 62.4(8) . 2_665
C29 O3 Ag4 C1 -62.9(7) . .
C29 O3 Ag4 Ag3 -10.6(7) . 2_565
C29 O3 Ag4 Ag2 -33.9(8) . .
C27 O2 Ag4 O3 85.3(8) . .
Ag4 O2 Ag4 O3 -127.4(2) 2_665 .
C27 O2 Ag4 O2 -147.4(9) . 2_665
Ag4 O2 Ag4 O2 0.0 2_665 2_665
C27 O2 Ag4 C1 -42.1(9) . .
Ag4 O2 Ag4 C1 105.3(3) 2_665 .
C27 O2 Ag4 Ag3 -124.4(8) . 2_565
Ag4 O2 Ag4 Ag3 23.0(5) 2_665 2_565
C27 O2 Ag4 Ag2 -86.3(8) . .
Ag4 O2 Ag4 Ag2 61.14(19) 2_665 .
C2 C1 Ag4 O3 -44.0(6) . .
Ag2 C1 Ag4 O3 154.5(2) . .
Ag1 C1 Ag4 O3 -136.2(5) . .
Ag3 C1 Ag4 O3 94.4(6) . .
Ag3 C1 Ag4 O3 72.6(2) 2_565 .
C2 C1 Ag4 O2 88.6(6) . .
Ag2 C1 Ag4 O2 -73.0(3) . .
Ag1 C1 Ag4 O2 -3.6(6) . .
Ag3 C1 Ag4 O2 -133.0(5) . .
Ag3 C1 Ag4 O2 -154.8(2) 2_565 .
C2 C1 Ag4 O2 178.6(6) . 2_665
Ag2 C1 Ag4 O2 17.1(3) . 2_665
Ag1 C1 Ag4 O2 86.5(5) . 2_665
Ag3 C1 Ag4 O2 -42.9(6) . 2_665
Ag3 C1 Ag4 O2 -64.8(2) 2_565 2_665
C2 C1 Ag4 Ag3 -116.6(6) . 2_565
Ag2 C1 Ag4 Ag3 81.9(2) . 2_565
Ag1 C1 Ag4 Ag3 151.2(6) . 2_565
Ag3 C1 Ag4 Ag3 21.8(4) . 2_565
C2 C1 Ag4 Ag2 161.5(7) . .
Ag1 C1 Ag4 Ag2 69.4(4) . .
Ag3 C1 Ag4 Ag2 -60.1(5) . .
Ag3 C1 Ag4 Ag2 -81.9(2) 2_565 .
C1 Ag2 Ag4 O3 -41.9(4) . .
N4 Ag2 Ag4 O3 124.6(4) 1_664 .
O5 Ag2 Ag4 O3 -156.8(3) . .
Ag1 Ag2 Ag4 O3 -77.6(3) . .
Ag3 Ag2 Ag4 O3 -12.3(3) . .
Ag3 Ag2 Ag4 O3 26.7(3) 2_565 .
C1 Ag2 Ag4 O2 125.9(3) . .
N4 Ag2 Ag4 O2 -67.6(3) 1_664 .
O5 Ag2 Ag4 O2 11.0(2) . .
Ag1 Ag2 Ag4 O2 90.16(16) . .
Ag3 Ag2 Ag4 O2 155.44(16) . .
Ag3 Ag2 Ag4 O2 -165.58(16) 2_565 .
C1 Ag2 Ag4 O2 -162.0(3) . 2_665
N4 Ag2 Ag4 O2 4.4(3) 1_664 2_665
O5 Ag2 Ag4 O2 83.1(2) . 2_665
Ag1 Ag2 Ag4 O2 162.25(15) . 2_665
Ag3 Ag2 Ag4 O2 -132.48(15) . 2_665
Ag3 Ag2 Ag4 O2 -93.50(15) 2_565 2_665
N4 Ag2 Ag4 C1 166.5(4) 1_664 .
O5 Ag2 Ag4 C1 -114.9(3) . .
Ag1 Ag2 Ag4 C1 -35.7(3) . .
Ag3 Ag2 Ag4 C1 29.5(3) . .
Ag3 Ag2 Ag4 C1 68.5(3) 2_565 .
C1 Ag2 Ag4 Ag3 -68.5(3) . 2_565
N4 Ag2 Ag4 Ag3 97.9(3) 1_664 2_565
O5 Ag2 Ag4 Ag3 176.56(16) . 2_565
Ag1 Ag2 Ag4 Ag3 -104.25(3) . 2_565
Ag3 Ag2 Ag4 Ag3 -38.98(3) . 2_565
C32 F7 F7' F8 -18(2) . .
F9 C32 F7' F7 -76(2) . .
F8 C32 F7' F7 -162(2) . .
C31 C32 F7' F7 96(2) . .
F9 C32 F7' F8 85.9(18) . .
F7 C32 F7' F8 162(2) . .
C31 C32 F7' F8 -102.3(13) . .
C32 F8 F7' F7 20(2) . .
